data_2217911
loop_
_publ_author_name
'Chohan, Zahid H.'
'Tahir, M. Nawaz'
'Shad, Hazoor A.'
'Khan, Islam Ullah'

_publ_section_title 4-(5-Chloro-2-hydroxybenzylideneamino)-<i>N</i>-(4,6-dimethylpyrimidin-2-yl)benzenesulfonamide
_journal_coeditor_code FJ2100
_journal_issue 4
_journal_name_full 'Acta Crystallographica Section E'
_journal_page_first o648
_journal_paper_doi 10.1107/S1600536808005606
_journal_volume 64
_journal_year 2008
_chemical_formula_iupac 'C19 H17 Cl N4 O3 S'
_chemical_formula_moiety 'C19 H17 Cl N4 O3 S'
_chemical_formula_sum 'C19 H17 Cl N4 O3 S'
_chemical_formula_weight 416.88
_chemical_melting_point 497
_chemical_name_systematic
;
4-(5-Chloro-2-hydroxybenzylideneamino)-N-(4,6-dimethylpyrimidin-2-
yl)benzenesulfonamide
;
_space_group_IT_number 61
_symmetry_cell_setting orthorhombic
_symmetry_space_group_name_Hall '-P 2ac 2ab'
_symmetry_space_group_name_H-M 'P b c a'
_atom_sites_solution_hydrogens geom
_atom_sites_solution_primary direct
_atom_sites_solution_secondary difmap
_audit_creation_method SHELXL-97
_cell_angle_alpha 90.00
_cell_angle_beta 90.00
_cell_angle_gamma 90.00
_cell_formula_units_Z 8
_cell_length_a 11.7332(7)
_cell_length_b 13.8506(6)
_cell_length_c 23.6635(14)
_cell_measurement_reflns_used 2797
_cell_measurement_temperature 296(2)
_cell_measurement_theta_max 28.32
_cell_measurement_theta_min 1.72
_cell_volume 3845.6(4)
_computing_cell_refinement 'APEX2 (Bruker, 2007)'
_computing_data_collection 'APEX2 (Bruker, 2007)'
_computing_data_reduction 'SAINT (Bruker, 2007)'
_computing_molecular_graphics 'ORTEP-3 for Windows (Farrugia, 1997) and PLATON (Spek, 2003)'
_computing_publication_material 'WinGX (Farrugia, 1999) and PLATON (Spek, 2003)'
_computing_structure_refinement 'SHELXL97 (Sheldrick, 2008)'
_computing_structure_solution 'SHELXS97 (Sheldrick, 2008)'
_diffrn_ambient_temperature 296(2)
_diffrn_detector_area_resol_mean 7.40
_diffrn_measured_fraction_theta_full 0.999
_diffrn_measured_fraction_theta_max 0.999
_diffrn_measurement_device_type 'Bruker Kappa APEXII CCD'
_diffrn_measurement_method \w
_diffrn_radiation_monochromator graphite
_diffrn_radiation_source 'fine-focus sealed tube'
_diffrn_radiation_type 'MoK\a radiation'
_diffrn_radiation_wavelength 0.71073
_diffrn_reflns_av_R_equivalents 0.0428
_diffrn_reflns_av_sigmaI/netI 0.0465
_diffrn_reflns_limit_h_max 15
_diffrn_reflns_limit_h_min -15
_diffrn_reflns_limit_k_max 18
_diffrn_reflns_limit_k_min -17
_diffrn_reflns_limit_l_max 30
_diffrn_reflns_limit_l_min -31
_diffrn_reflns_number 21114
_diffrn_reflns_theta_full 28.32
_diffrn_reflns_theta_max 28.32
_diffrn_reflns_theta_min 1.72
_diffrn_standards_number 0
_exptl_absorpt_coefficient_mu 0.336
_exptl_absorpt_correction_T_max 0.958
_exptl_absorpt_correction_T_min 0.940
_exptl_absorpt_correction_type multi-scan
_exptl_absorpt_process_details '(SADABS; Bruker, 2005)'
_exptl_crystal_colour red
_exptl_crystal_density_diffrn 1.440
_exptl_crystal_density_method 'not measured'
_exptl_crystal_description prismatic
_exptl_crystal_F_000 1728
_exptl_crystal_size_max 0.22
_exptl_crystal_size_mid 0.18
_exptl_crystal_size_min 0.14
_refine_diff_density_max 0.323
_refine_diff_density_min -0.282
_refine_ls_extinction_method none
_refine_ls_goodness_of_fit_ref 1.053
_refine_ls_hydrogen_treatment mixed
_refine_ls_matrix_type full
_refine_ls_number_parameters 259
_refine_ls_number_reflns 2797
_refine_ls_number_restraints 0
_refine_ls_restrained_S_all 1.053
_refine_ls_R_factor_gt 0.0493
_refine_ls_shift/su_max 0.000
_refine_ls_shift/su_mean 0.000
_refine_ls_structure_factor_coef Fsqd
_refine_ls_weighting_details 'calc w=1/[\s^2^(Fo^2^)+(0.0488P)^2^+2.8076P] where P=(Fo^2^+2Fc^2^)/3'
_refine_ls_weighting_scheme calc
_refine_ls_wR_factor_gt 0.1118
_refine_ls_wR_factor_ref 0.1479
_reflns_number_gt 2797
_reflns_number_total 4787
_reflns_threshold_expression I>2\s(I)
_cod_data_source_file fj2100.cif
_cod_data_source_block I
_cod_database_code 2217911
_cod_database_fobs_code 2217911

loop_
_symmetry_equiv_pos_as_xyz
'x, y, z'
'1/2-x, -y, 1/2+z'
'x+1/2, -y+1/2, -z'
'-x, y+1/2, -z+1/2'
'-x, -y, -z'
'x+1/2, y, -z+1/2'
'-x+1/2, y+1/2, z'
'x, -y+1/2, z+1/2'

loop_
_atom_site_type_symbol
_atom_site_label
_atom_site_fract_x
_atom_site_fract_y
_atom_site_fract_z
_atom_site_U_iso_or_equiv
_atom_site_adp_type
_atom_site_calc_flag
_atom_site_refinement_flags
_atom_site_occupancy
Cl Cl1 1.17644(10) -0.26287(7) -0.12764(5) 0.0872(3) Uani d . 1
S S1 0.40720(6) 0.12989(5) 0.10363(3) 0.04261(19) Uani d . 1
O O1 0.9575(2) 0.11270(16) -0.10024(12) 0.0767(8) Uani d . 1
H H1 0.902(4) 0.105(3) -0.0865(19) 0.092 Uiso d . 1
O O2 0.34086(18) 0.19106(14) 0.06787(9) 0.0566(6) Uani d . 1
O O3 0.35672(17) 0.04443(14) 0.12555(9) 0.0533(5) Uani d . 1
N N1 0.82013(19) 0.03779(16) -0.03019(10) 0.0449(6) Uani d . 1
N N2 0.4449(2) 0.20143(17) 0.15497(11) 0.0484(6) Uani d . 1
H H2 0.442(3) 0.252(2) 0.1502(14) 0.058 Uiso d . 1
N N3 0.5377(2) 0.25140(17) 0.23450(10) 0.0504(6) Uani d . 1
N N4 0.5464(2) 0.08644(17) 0.20508(10) 0.0494(6) Uani d . 1
C C1 0.9660(2) -0.05366(19) -0.07463(12) 0.0438(6) Uani d . 1
C C2 1.0209(3) -0.1429(2) -0.08168(13) 0.0535(8) Uani d . 1
H H2A 0.9970 -0.1960 -0.0608 0.064 Uiso calc R 1
C C3 1.1091(3) -0.1523(2) -0.11879(14) 0.0546(8) Uani d . 1
C C4 1.1463(3) -0.0739(2) -0.14968(16) 0.0685(10) Uani d . 1
H H4A 1.2067 -0.0811 -0.1748 0.082 Uiso calc R 1
C C5 1.0950(3) 0.0147(2) -0.14375(16) 0.0703(10) Uani d . 1
H H5 1.1202 0.0668 -0.1651 0.084 Uiso calc R 1
C C6 1.0057(3) 0.0265(2) -0.10596(14) 0.0543(8) Uani d . 1
C C7 0.8701(2) -0.0437(2) -0.03688(12) 0.0479(7) Uani d . 1
H H7 0.8442 -0.0973 -0.0171 0.058 Uiso calc R 1
C C8 0.7233(2) 0.05312(19) 0.00426(11) 0.0412(6) Uani d . 1
C C9 0.6811(3) 0.1460(2) 0.00458(14) 0.0565(8) Uani d . 1
H H9 0.7170 0.1935 -0.0168 0.068 Uiso calc R 1
C C10 0.5868(3) 0.1695(2) 0.03601(14) 0.0561(8) Uani d . 1
H H10 0.5597 0.2325 0.0364 0.067 Uiso calc R 1
C C11 0.5325(2) 0.09899(18) 0.06706(11) 0.0390(6) Uani d . 1
C C12 0.5748(2) 0.00607(19) 0.06810(12) 0.0448(7) Uani d . 1
H H12 0.5395 -0.0409 0.0901 0.054 Uiso calc R 1
C C13 0.6696(2) -0.01695(19) 0.03636(12) 0.0479(7) Uani d . 1
H H13 0.6976 -0.0798 0.0365 0.057 Uiso calc R 1
C C14 0.5142(2) 0.1773(2) 0.20062(11) 0.0432(6) Uani d . 1
C C15 0.6017(3) 0.2304(2) 0.27940(13) 0.0577(8) Uani d . 1
C C16 0.6394(3) 0.1374(3) 0.28828(14) 0.0631(9) Uani d . 1
H H16 0.6841 0.1229 0.3196 0.076 Uiso calc R 1
C C17 0.6107(3) 0.0666(2) 0.25061(14) 0.0552(8) Uani d . 1
C C18 0.6497(3) -0.0362(3) 0.25674(17) 0.0825(12) Uani d . 1
H H18A 0.6198 -0.0741 0.2262 0.124 Uiso calc R 1
H H18B 0.6227 -0.0618 0.2920 0.124 Uiso calc R 1
H H18C 0.7314 -0.0385 0.2560 0.124 Uiso calc R 1
C C19 0.6268(4) 0.3114(3) 0.31925(16) 0.0894(13) Uani d . 1
H H19A 0.5930 0.3698 0.3053 0.134 Uiso calc R 1
H H19B 0.7078 0.3198 0.3223 0.134 Uiso calc R 1
H H19C 0.5958 0.2966 0.3558 0.134 Uiso calc R 1

loop_
_atom_site_aniso_label
_atom_site_aniso_U_11
_atom_site_aniso_U_22
_atom_site_aniso_U_33
_atom_site_aniso_U_12
_atom_site_aniso_U_13
_atom_site_aniso_U_23
Cl1 0.0896(8) 0.0611(5) 0.1110(9) 0.0210(5) 0.0139(6) -0.0059(5)
S1 0.0421(4) 0.0436(4) 0.0421(4) 0.0046(3) -0.0031(3) 0.0001(3)
O1 0.0854(19) 0.0453(12) 0.099(2) 0.0069(12) 0.0452(16) 0.0174(12)
O2 0.0549(13) 0.0587(12) 0.0562(13) 0.0154(10) -0.0166(10) 0.0013(10)
O3 0.0474(12) 0.0526(11) 0.0601(13) -0.0030(9) 0.0087(10) 0.0007(10)
N1 0.0447(13) 0.0476(13) 0.0424(14) -0.0036(11) 0.0031(11) -0.0003(10)
N2 0.0594(16) 0.0417(12) 0.0442(14) 0.0095(12) -0.0076(12) -0.0026(11)
N3 0.0539(15) 0.0534(14) 0.0440(14) -0.0051(12) -0.0003(12) -0.0005(11)
N4 0.0525(15) 0.0515(14) 0.0442(14) 0.0134(11) -0.0001(11) 0.0037(11)
C1 0.0435(16) 0.0447(14) 0.0433(16) -0.0046(12) -0.0021(13) -0.0001(12)
C2 0.060(2) 0.0440(15) 0.0562(19) -0.0030(14) 0.0014(15) 0.0036(14)
C3 0.0499(18) 0.0502(16) 0.064(2) 0.0036(14) 0.0001(15) -0.0047(14)
C4 0.056(2) 0.068(2) 0.081(3) 0.0001(17) 0.0257(18) -0.0003(19)
C5 0.068(2) 0.0556(19) 0.087(3) -0.0026(17) 0.030(2) 0.0141(18)
C6 0.0564(19) 0.0460(16) 0.060(2) -0.0028(14) 0.0102(16) 0.0026(14)
C7 0.0500(17) 0.0491(15) 0.0447(16) -0.0117(13) -0.0008(14) 0.0043(13)
C8 0.0442(15) 0.0434(14) 0.0360(14) -0.0049(12) 0.0003(12) -0.0006(12)
C9 0.063(2) 0.0436(16) 0.063(2) -0.0043(14) 0.0172(16) 0.0136(14)
C10 0.065(2) 0.0387(14) 0.064(2) 0.0033(14) 0.0120(17) 0.0105(14)
C11 0.0428(15) 0.0409(13) 0.0334(14) -0.0002(11) -0.0030(11) 0.0017(11)
C12 0.0522(17) 0.0375(14) 0.0446(16) -0.0021(12) 0.0090(13) 0.0071(12)
C13 0.0533(18) 0.0386(14) 0.0517(18) 0.0031(12) 0.0073(14) 0.0044(13)
C14 0.0405(15) 0.0512(16) 0.0378(15) 0.0043(13) 0.0040(12) 0.0023(12)
C15 0.0516(19) 0.076(2) 0.0454(18) -0.0206(16) -0.0016(15) 0.0042(16)
C16 0.0472(18) 0.093(2) 0.0489(19) -0.0113(17) -0.0124(15) 0.0199(18)
C17 0.0459(17) 0.0693(19) 0.0504(18) 0.0065(15) 0.0032(14) 0.0173(16)
C18 0.081(3) 0.081(2) 0.086(3) 0.026(2) -0.007(2) 0.027(2)
C19 0.105(3) 0.096(3) 0.068(2) -0.046(3) -0.019(2) -0.004(2)

loop_
_atom_type_symbol
_atom_type_description
_atom_type_scat_dispersion_real
_atom_type_scat_dispersion_imag
_atom_type_scat_source
C C 0.0033 0.0016 'International Tables Vol C Tables 4.2.6.8 and 6.1.1.4'
H H 0.0000 0.0000 'International Tables Vol C Tables 4.2.6.8 and 6.1.1.4'
N N 0.0061 0.0033 'International Tables Vol C Tables 4.2.6.8 and 6.1.1.4'
O O 0.0106 0.0060 'International Tables Vol C Tables 4.2.6.8 and 6.1.1.4'
S S 0.1246 0.1234 'International Tables Vol C Tables 4.2.6.8 and 6.1.1.4'
Cl Cl 0.1484 0.1585 'International Tables Vol C Tables 4.2.6.8 and 6.1.1.4'

loop_
_geom_angle_atom_site_label_1
_geom_angle_atom_site_label_2
_geom_angle_atom_site_label_3
_geom_angle
_geom_angle_publ_flag
O3 S1 O2 118.89(13) n
O3 S1 N2 110.33(13) n
O2 S1 N2 103.22(12) n
O3 S1 C11 108.98(12) n
O2 S1 C11 107.97(13) n
N2 S1 C11 106.75(13) n
C6 O1 H1 107(3) n
C7 N1 C8 124.8(2) n
C14 N2 S1 126.2(2) n
C14 N2 H2 113(3) n
S1 N2 H2 118(3) n
C14 N3 C15 115.3(3) n
C14 N4 C17 114.9(3) n
C2 C1 C6 118.5(3) n
C2 C1 C7 121.1(3) n
C6 C1 C7 120.4(3) n
C3 C2 C1 120.6(3) n
C3 C2 H2A 119.7 n
C1 C2 H2A 119.7 n
C2 C3 C4 120.4(3) n
C2 C3 Cl1 120.5(2) n
C4 C3 Cl1 119.1(3) n
C5 C4 C3 120.7(3) n
C5 C4 H4A 119.7 n
C3 C4 H4A 119.7 n
C4 C5 C6 120.1(3) n
C4 C5 H5 119.9 n
C6 C5 H5 119.9 n
O1 C6 C5 119.5(3) n
O1 C6 C1 120.8(3) n
C5 C6 C1 119.6(3) n
N1 C7 C1 121.2(3) n
N1 C7 H7 119.4 n
C1 C7 H7 119.4 n
C9 C8 C13 119.2(3) n
C9 C8 N1 115.6(2) n
C13 C8 N1 125.2(2) n
C10 C9 C8 120.9(3) n
C10 C9 H9 119.6 n
C8 C9 H9 119.6 n
C9 C10 C11 119.6(3) n
C9 C10 H10 120.2 n
C11 C10 H10 120.2 n
C10 C11 C12 120.3(3) n
C10 C11 S1 118.5(2) n
C12 C11 S1 121.3(2) n
C11 C12 C13 119.7(2) n
C11 C12 H12 120.1 n
C13 C12 H12 120.1 n
C12 C13 C8 120.2(3) n
C12 C13 H13 119.9 n
C8 C13 H13 119.9 n
N4 C14 N3 128.9(3) n
N4 C14 N2 117.3(3) n
N3 C14 N2 113.8(2) n
N3 C15 C16 120.5(3) n
N3 C15 C19 116.7(3) n
C16 C15 C19 122.8(3) n
C17 C16 C15 119.4(3) n
C17 C16 H16 120.3 n
C15 C16 H16 120.3 n
N4 C17 C16 120.9(3) n
N4 C17 C18 116.3(3) n
C16 C17 C18 122.8(3) n
C17 C18 H18A 109.5 n
C17 C18 H18B 109.5 n
H18A C18 H18B 109.5 n
C17 C18 H18C 109.5 n
H18A C18 H18C 109.5 n
H18B C18 H18C 109.5 n
C15 C19 H19A 109.5 n
C15 C19 H19B 109.5 n
H19A C19 H19B 109.5 n
C15 C19 H19C 109.5 n
H19A C19 H19C 109.5 n
H19B C19 H19C 109.5 n

loop_
_geom_bond_atom_site_label_1
_geom_bond_atom_site_label_2
_geom_bond_distance
_geom_bond_publ_flag
Cl1 C3 1.736(3) n
S1 O3 1.422(2) n
S1 O2 1.4282(19) n
S1 N2 1.629(3) n
S1 C11 1.759(3) n
O1 C6 1.328(4) n
O1 H1 0.74(4) n
N1 C7 1.282(4) n
N1 C8 1.414(3) n
N2 C14 1.393(4) n
N2 H2 0.71(3) n
N3 C14 1.332(3) n
N3 C15 1.333(4) n
N4 C14 1.318(3) n
N4 C17 1.343(4) n
C1 C2 1.404(4) n
C1 C6 1.414(4) n
C1 C7 1.443(4) n
C2 C3 1.363(4) n
C2 H2A 0.9300 n
C3 C4 1.380(4) n
C4 C5 1.373(4) n
C4 H4A 0.9300 n
C5 C6 1.388(4) n
C5 H5 0.9300 n
C7 H7 0.9300 n
C8 C9 1.379(4) n
C8 C13 1.384(4) n
C9 C10 1.371(4) n
C9 H9 0.9300 n
C10 C11 1.378(4) n
C10 H10 0.9300 n
C11 C12 1.379(3) n
C12 C13 1.380(4) n
C12 H12 0.9300 n
C13 H13 0.9300 n
C15 C16 1.378(5) n
C15 C19 1.495(5) n
C16 C17 1.368(5) n
C16 H16 0.9300 n
C17 C18 1.503(4) n
C18 H18A 0.9600 n
C18 H18B 0.9600 n
C18 H18C 0.9600 n
C19 H19A 0.9600 n
C19 H19B 0.9600 n
C19 H19C 0.9600 n

loop_
_geom_hbond_atom_site_label_D
_geom_hbond_atom_site_label_H
_geom_hbond_atom_site_label_A
_geom_hbond_site_symmetry_A
_geom_hbond_distance_DH
_geom_hbond_distance_HA
_geom_hbond_distance_DA
_geom_hbond_angle_DHA
O1 H1 N1 1_555 0.73(5) 1.90(4) 2.534(3) 146(5)
N2 H2 O1 3_455 0.71(3) 2.22(3) 2.886(3) 156(3)
C9 H9 O2 3_555 0.93 2.48 3.398(4) 171

loop_
_geom_torsion_atom_site_label_1
_geom_torsion_atom_site_label_2
_geom_torsion_atom_site_label_3
_geom_torsion_atom_site_label_4
_geom_torsion
_geom_torsion_publ_flag
O3 S1 N2 C14 54.0(3) n
O2 S1 N2 C14 -178.0(3) n
C11 S1 N2 C14 -64.3(3) n
C6 C1 C2 C3 -1.3(4) n
C7 C1 C2 C3 177.9(3) n
C1 C2 C3 C4 0.6(5) n
C1 C2 C3 Cl1 -179.7(2) n
C2 C3 C4 C5 -0.3(6) n
Cl1 C3 C4 C5 -180.0(3) n
C3 C4 C5 C6 0.7(6) n
C4 C5 C6 O1 179.4(4) n
C4 C5 C6 C1 -1.5(6) n
C2 C1 C6 O1 -179.1(3) n
C7 C1 C6 O1 1.7(5) n
C2 C1 C6 C5 1.8(5) n
C7 C1 C6 C5 -177.4(3) n
C8 N1 C7 C1 177.5(2) n
C2 C1 C7 N1 179.7(3) n
C6 C1 C7 N1 -1.1(4) n
C7 N1 C8 C9 -178.6(3) n
C7 N1 C8 C13 1.1(4) n
C13 C8 C9 C10 -0.2(5) n
N1 C8 C9 C10 179.4(3) n
C8 C9 C10 C11 -0.9(5) n
C9 C10 C11 C12 2.2(5) n
C9 C10 C11 S1 -176.4(3) n
O3 S1 C11 C10 171.4(2) n
O2 S1 C11 C10 41.0(3) n
N2 S1 C11 C10 -69.4(3) n
O3 S1 C11 C12 -7.1(3) n
O2 S1 C11 C12 -137.5(2) n
N2 S1 C11 C12 112.0(2) n
C10 C11 C12 C13 -2.2(4) n
S1 C11 C12 C13 176.3(2) n
C11 C12 C13 C8 1.0(4) n
C9 C8 C13 C12 0.2(4) n
N1 C8 C13 C12 -179.4(3) n
C17 N4 C14 N3 0.9(4) n
C17 N4 C14 N2 -178.4(3) n
C15 N3 C14 N4 -0.9(4) n
C15 N3 C14 N2 178.4(3) n
S1 N2 C14 N4 -4.9(4) n
S1 N2 C14 N3 175.7(2) n
C14 N3 C15 C16 0.4(4) n
C14 N3 C15 C19 -178.2(3) n
N3 C15 C16 C17 -0.1(5) n
C19 C15 C16 C17 178.4(3) n
C14 N4 C17 C16 -0.5(4) n
C14 N4 C17 C18 -179.5(3) n
C15 C16 C17 N4 0.2(5) n
C15 C16 C17 C18 179.1(3) n

loop_
_cod_related_entry_id
_cod_related_entry_database
_cod_related_entry_code
1 ChemSpider 30655462
